data_2234307
loop_
_publ_author_name
'Liu, Ju'
'Cai, Zhi-Qiang'
'Wang, Yang'
'Li, Chun-Yan'
'Xu, Li-Feng'

_publ_section_title
;
 1-(2,4-Dichlorophenyl)-5-(2-nitroanilino)-1<i>H</i>-pyrazole-4-carbonitrile
;
_journal_coeditor_code KP2396
_journal_issue 4
_journal_name_full 'Acta Crystallographica Section E'
_journal_page_first o1142
_journal_paper_doi 10.1107/S1600536812011506
_journal_volume 68
_journal_year 2012
_chemical_formula_iupac 'C16 H9 Cl2 N5 O2'
_chemical_formula_moiety 'C16 H9 Cl2 N5 O2'
_chemical_formula_sum 'C16 H9 Cl2 N5 O2'
_chemical_formula_weight 374.18
_chemical_name_systematic
;
1-(2,4-Dichlorophenyl)-5-(2-nitroanilino)-1<i>H</i>-pyrazole-4-carbonitrile
;
_space_group_IT_number 60
_symmetry_cell_setting orthorhombic
_symmetry_space_group_name_Hall '-P 2n 2ab'
_symmetry_space_group_name_H-M 'P b c n'
_atom_sites_solution_hydrogens geom
_atom_sites_solution_primary direct
_atom_sites_solution_secondary difmap
_audit_creation_method SHELXL-97
_cell_angle_alpha 90.00
_cell_angle_beta 90.00
_cell_angle_gamma 90.00
_cell_formula_units_Z 8
_cell_length_a 13.878(3)
_cell_length_b 13.475(3)
_cell_length_c 17.421(4)
_cell_measurement_reflns_used 7017
_cell_measurement_temperature 293(2)
_cell_measurement_theta_max 27.9865
_cell_measurement_theta_min 2.4095
_cell_volume 3257.8(13)
_computing_cell_refinement 'RAPID-AUTO (Rigaku, 1998)'
_computing_data_collection 'RAPID-AUTO (Rigaku, 1998)'
_computing_data_reduction 'CrystalClear (Rigaku/MSC, 2005)'
_computing_molecular_graphics 'SHELXTL (Sheldrick, 2008)'
_computing_publication_material 'SHELXTL (Sheldrick, 2008)'
_computing_structure_refinement 'SHELXL97 (Sheldrick, 2008)'
_computing_structure_solution 'SHELXS97 (Sheldrick, 2008)'
_diffrn_ambient_temperature 293(2)
_diffrn_detector_area_resol_mean 7.31
_diffrn_measured_fraction_theta_full 0.994
_diffrn_measured_fraction_theta_max 0.994
_diffrn_measurement_device_type 'Rigaku Saturn724 CCD'
_diffrn_measurement_method '\w scans'
_diffrn_radiation_monochromator multilayer
_diffrn_radiation_source 'rotating anode'
_diffrn_radiation_type MoK\a
_diffrn_radiation_wavelength 0.71073
_diffrn_reflns_av_R_equivalents 0.0498
_diffrn_reflns_av_sigmaI/netI 0.0331
_diffrn_reflns_limit_h_max 17
_diffrn_reflns_limit_h_min -17
_diffrn_reflns_limit_k_max 16
_diffrn_reflns_limit_k_min -17
_diffrn_reflns_limit_l_max 22
_diffrn_reflns_limit_l_min -22
_diffrn_reflns_number 31011
_diffrn_reflns_theta_full 27.93
_diffrn_reflns_theta_max 27.93
_diffrn_reflns_theta_min 2.34
_diffrn_standards_decay_% 0
_diffrn_standards_interval_count 0
_diffrn_standards_interval_time 0
_diffrn_standards_number 0
_exptl_absorpt_coefficient_mu 0.420
_exptl_absorpt_correction_T_max 0.9514
_exptl_absorpt_correction_T_min 0.9208
_exptl_absorpt_correction_type multi-scan
_exptl_absorpt_process_details '(CrystalClear; Rigaku/MSC, 2005)'
_exptl_crystal_colour yellow
_exptl_crystal_density_diffrn 1.526
_exptl_crystal_density_method 'not measured'
_exptl_crystal_description prism
_exptl_crystal_F_000 1520
_exptl_crystal_size_max 0.20
_exptl_crystal_size_mid 0.18
_exptl_crystal_size_min 0.12
_refine_diff_density_max 0.238
_refine_diff_density_min -0.235
_refine_ls_extinction_coef 0.0166(13)
_refine_ls_extinction_expression Fc^*^=kFc[1+0.001xFc^2^\l^3^/sin(2\q)]^-1/4^
_refine_ls_extinction_method 'SHELXL97 (Sheldrick, 2008)'
_refine_ls_goodness_of_fit_ref 1.039
_refine_ls_hydrogen_treatment mixed
_refine_ls_matrix_type full
_refine_ls_number_parameters 231
_refine_ls_number_reflns 3888
_refine_ls_number_restraints 0
_refine_ls_restrained_S_all 1.039
_refine_ls_R_factor_all 0.0799
_refine_ls_R_factor_gt 0.0523
_refine_ls_shift/su_max 0.001
_refine_ls_shift/su_mean 0.000
_refine_ls_structure_factor_coef Fsqd
_refine_ls_weighting_details 'calc w=1/[\s^2^(Fo^2^)+(0.0759P)^2^+0.0000P] where P=(Fo^2^+2Fc^2^)/3'
_refine_ls_weighting_scheme calc
_refine_ls_wR_factor_gt 0.1258
_refine_ls_wR_factor_ref 0.1422
_reflns_number_gt 2738
_reflns_number_total 3888
_reflns_threshold_expression I>2sigma(I)
_cod_data_source_file kp2396.cif
_cod_data_source_block I
_cod_original_cell_volume 3257.7(11)
_cod_original_sg_symbol_Hall -P2n2ab
_cod_database_code 2234307
_cod_database_fobs_code 2234307

loop_
_symmetry_equiv_pos_as_xyz
'x, y, z'
'-x+1/2, -y+1/2, z+1/2'
'-x, y, -z+1/2'
'x+1/2, -y+1/2, -z'
'-x, -y, -z'
'x-1/2, y-1/2, -z-1/2'
'x, -y, z-1/2'
'-x-1/2, y-1/2, z'

loop_
_atom_site_type_symbol
_atom_site_label
_atom_site_fract_x
_atom_site_fract_y
_atom_site_fract_z
_atom_site_U_iso_or_equiv
_atom_site_adp_type
_atom_site_calc_flag
_atom_site_refinement_flags
_atom_site_occupancy
_atom_site_symmetry_multiplicity
Cl Cl1 0.15552(5) 0.60779(4) 0.46994(4) 0.0673(2) Uani d . 1 1
Cl Cl2 -0.14562(5) 0.48959(6) 0.30041(5) 0.0881(3) Uani d . 1 1
O O1 0.35014(15) 0.63038(12) 0.30863(12) 0.0858(6) Uani d . 1 1
O O2 0.41521(15) 0.62525(14) 0.19700(10) 0.0914(6) Uani d . 1 1
N N1 0.20172(14) 0.33598(13) 0.53423(10) 0.0540(5) Uani d . 1 1
N N2 0.20985(13) 0.39203(11) 0.46920(9) 0.0467(4) Uani d . 1 1
N N3 0.54146(17) 0.37889(14) 0.51865(12) 0.0667(5) Uani d . 1 1
N N4 0.32727(13) 0.46781(13) 0.38776(9) 0.0477(4) Uani d . 1 1
N N5 0.37959(14) 0.58365(14) 0.25298(11) 0.0609(5) Uani d . 1 1
C C1 0.09266(15) 0.51444(13) 0.42412(12) 0.0481(5) Uani d . 1 1
C C2 0.00946(15) 0.53705(15) 0.38503(13) 0.0558(6) Uani d . 1 1
H H2A -0.0128 0.6021 0.3830 0.067 Uiso calc R 1 1
C C3 -0.04013(16) 0.46247(16) 0.34907(13) 0.0556(6) Uani d . 1 1
C C4 -0.00852(16) 0.36558(16) 0.35107(13) 0.0575(6) Uani d . 1 1
H H4A -0.0428 0.3158 0.3261 0.069 Uiso calc R 1 1
C C5 0.07443(15) 0.34366(14) 0.39045(12) 0.0521(5) Uani d . 1 1
H H5 0.0962 0.2785 0.3925 0.063 Uiso calc R 1 1
C C6 0.12581(15) 0.41746(14) 0.42708(11) 0.0446(5) Uani d . 1 1
C C7 0.30239(15) 0.41365(13) 0.45245(11) 0.0438(5) Uani d . 1 1
C C8 0.35782(15) 0.37153(15) 0.50928(12) 0.0476(5) Uani d . 1 1
C C9 0.29092(16) 0.32434(15) 0.55794(11) 0.0536(5) Uani d . 1 1
H H9 0.3079 0.2890 0.6018 0.064 Uiso calc R 1 1
C C10 0.45966(19) 0.37500(15) 0.51458(12) 0.0516(5) Uani d . 1 1
C C11 0.34423(13) 0.42402(14) 0.31790(11) 0.0407(4) Uani d . 1 1
C C12 0.33508(16) 0.32211(15) 0.30894(12) 0.0559(6) Uani d . 1 1
H H12 0.3164 0.2838 0.3508 0.067 Uiso calc R 1 1
C C13 0.35285(19) 0.27656(18) 0.24013(15) 0.0735(7) Uani d . 1 1
H H13 0.3455 0.2082 0.2360 0.088 Uiso calc R 1 1
C C14 0.3815(2) 0.3305(2) 0.17670(14) 0.0750(7) Uani d . 1 1
H H14 0.3942 0.2988 0.1304 0.090 Uiso calc R 1 1
C C15 0.39084(16) 0.4299(2) 0.18286(12) 0.0608(6) Uani d . 1 1
H H15 0.4098 0.4670 0.1404 0.073 Uiso calc R 1 1
C C16 0.37242(14) 0.47708(15) 0.25204(11) 0.0453(5) Uani d . 1 1
H H4 0.3360(18) 0.528(2) 0.3926(15) 0.077(8) Uiso d . 1 1

loop_
_atom_site_aniso_label
_atom_site_aniso_U_11
_atom_site_aniso_U_22
_atom_site_aniso_U_33
_atom_site_aniso_U_12
_atom_site_aniso_U_13
_atom_site_aniso_U_23
Cl1 0.0852(5) 0.0448(3) 0.0719(4) -0.0062(3) -0.0050(3) -0.0152(3)
Cl2 0.0593(4) 0.1038(6) 0.1013(6) 0.0108(3) -0.0192(4) -0.0065(4)
O1 0.1372(18) 0.0455(10) 0.0746(13) -0.0036(9) 0.0066(11) 0.0082(9)
O2 0.1296(16) 0.0868(13) 0.0577(11) -0.0414(11) -0.0163(11) 0.0338(9)
N1 0.0691(13) 0.0515(10) 0.0413(9) -0.0029(8) 0.0045(8) 0.0103(7)
N2 0.0577(11) 0.0429(9) 0.0394(9) -0.0014(7) 0.0013(7) 0.0059(6)
N3 0.0697(15) 0.0613(12) 0.0691(14) 0.0055(10) -0.0084(10) 0.0057(9)
N4 0.0668(11) 0.0363(9) 0.0401(9) -0.0063(8) 0.0028(8) 0.0020(7)
N5 0.0745(13) 0.0594(12) 0.0488(12) -0.0166(10) -0.0150(10) 0.0172(9)
C1 0.0547(13) 0.0399(10) 0.0499(12) -0.0017(9) 0.0047(10) -0.0043(8)
C2 0.0593(14) 0.0464(12) 0.0617(14) 0.0075(10) 0.0046(11) -0.0014(10)
C3 0.0485(13) 0.0607(14) 0.0576(14) 0.0001(10) 0.0000(10) 0.0011(10)
C4 0.0570(14) 0.0552(13) 0.0603(14) -0.0137(11) 0.0003(11) -0.0063(10)
C5 0.0603(13) 0.0374(10) 0.0586(13) -0.0049(9) 0.0041(11) -0.0001(9)
C6 0.0504(12) 0.0412(10) 0.0421(11) -0.0031(8) 0.0036(9) 0.0022(8)
C7 0.0556(13) 0.0383(10) 0.0375(10) 0.0000(8) 0.0012(9) 0.0007(7)
C8 0.0616(14) 0.0411(10) 0.0400(11) 0.0023(9) -0.0034(9) -0.0011(8)
C9 0.0733(16) 0.0472(12) 0.0401(11) 0.0021(10) -0.0014(10) 0.0068(8)
C10 0.0625(16) 0.0450(11) 0.0472(12) 0.0066(10) -0.0054(10) 0.0006(8)
C11 0.0394(10) 0.0420(10) 0.0406(10) -0.0025(8) -0.0020(8) 0.0023(8)
C12 0.0729(14) 0.0439(11) 0.0511(13) -0.0054(10) 0.0077(11) -0.0017(9)
C13 0.097(2) 0.0552(15) 0.0684(17) -0.0038(12) 0.0093(14) -0.0156(12)
C14 0.0862(18) 0.0849(19) 0.0540(15) -0.0084(15) 0.0118(13) -0.0203(13)
C15 0.0567(14) 0.0836(17) 0.0422(12) -0.0094(12) 0.0042(10) 0.0003(11)
C16 0.0428(11) 0.0514(11) 0.0419(11) -0.0071(9) -0.0053(8) 0.0061(8)

loop_
_atom_type_symbol
_atom_type_description
_atom_type_scat_dispersion_real
_atom_type_scat_dispersion_imag
_atom_type_scat_source
C C 0.0033 0.0016 'International Tables Vol C Tables 4.2.6.8 and 6.1.1.4'
H H 0.0000 0.0000 'International Tables Vol C Tables 4.2.6.8 and 6.1.1.4'
N N 0.0061 0.0033 'International Tables Vol C Tables 4.2.6.8 and 6.1.1.4'
O O 0.0106 0.0060 'International Tables Vol C Tables 4.2.6.8 and 6.1.1.4'
Cl Cl 0.1484 0.1585 'International Tables Vol C Tables 4.2.6.8 and 6.1.1.4'

loop_
_geom_angle_atom_site_label_1
_geom_angle_atom_site_label_2
_geom_angle_atom_site_label_3
_geom_angle
C9 N1 N2 104.40(16)
C7 N2 N1 112.17(16)
C7 N2 C6 128.19(16)
N1 N2 C6 119.60(17)
C11 N4 C7 122.49(17)
C11 N4 H4 119.2(18)
C7 N4 H4 118.1(18)
O1 N5 O2 121.8(2)
O1 N5 C16 119.88(18)
O2 N5 C16 118.3(2)
C2 C1 C6 120.40(18)
C2 C1 Cl1 119.47(15)
C6 C1 Cl1 120.13(17)
C3 C2 C1 119.08(19)
C3 C2 H2A 120.5
C1 C2 H2A 120.5
C2 C3 C4 121.6(2)
C2 C3 Cl2 119.61(17)
C4 C3 Cl2 118.80(17)
C5 C4 C3 118.9(2)
C5 C4 H4A 120.5
C3 C4 H4A 120.5
C4 C5 C6 120.63(19)
C4 C5 H5 119.7
C6 C5 H5 119.7
C5 C6 C1 119.4(2)
C5 C6 N2 119.31(17)
C1 C6 N2 121.28(17)
N2 C7 C8 106.71(18)
N2 C7 N4 121.77(18)
C8 C7 N4 131.51(19)
C7 C8 C9 104.52(19)
C7 C8 C10 126.21(19)
C9 C8 C10 129.26(19)
N1 C9 C8 112.19(18)
N1 C9 H9 123.9
C8 C9 H9 123.9
N3 C10 C8 179.2(2)
N4 C11 C12 120.61(17)
N4 C11 C16 123.50(17)
C12 C11 C16 115.88(18)
C13 C12 C11 121.7(2)
C13 C12 H12 119.1
C11 C12 H12 119.1
C12 C13 C14 121.1(2)
C12 C13 H13 119.5
C14 C13 H13 119.5
C15 C14 C13 119.1(2)
C15 C14 H14 120.4
C13 C14 H14 120.4
C14 C15 C16 120.4(2)
C14 C15 H15 119.8
C16 C15 H15 119.8
C15 C16 C11 121.82(19)
C15 C16 N5 117.01(19)
C11 C16 N5 121.12(18)

loop_
_geom_bond_atom_site_label_1
_geom_bond_atom_site_label_2
_geom_bond_distance
Cl1 C1 1.726(2)
Cl2 C3 1.731(2)
O1 N5 1.226(3)
O2 N5 1.229(2)
N1 C9 1.314(3)
N1 N2 1.366(2)
N2 C7 1.349(3)
N2 C6 1.420(3)
N3 C10 1.139(3)
N4 C11 1.373(2)
N4 C7 1.386(2)
N4 H4 0.82(3)
N5 C16 1.440(3)
C1 C2 1.375(3)
C1 C6 1.386(3)
C2 C3 1.370(3)
C2 H2A 0.9300
C3 C4 1.378(3)
C4 C5 1.372(3)
C4 H4A 0.9300
C5 C6 1.380(3)
C5 H5 0.9300
C7 C8 1.376(3)
C8 C9 1.409(3)
C8 C10 1.417(3)
C9 H9 0.9300
C11 C12 1.388(3)
C11 C16 1.407(3)
C12 C13 1.369(3)
C12 H12 0.9300
C13 C14 1.381(3)
C13 H13 0.9300
C14 C15 1.350(3)
C14 H14 0.9300
C15 C16 1.386(3)
C15 H15 0.9300

loop_
_geom_hbond_atom_site_label_D
_geom_hbond_atom_site_label_H
_geom_hbond_atom_site_label_A
_geom_hbond_site_symmetry_A
_geom_hbond_distance_DH
_geom_hbond_distance_HA
_geom_hbond_distance_DA
_geom_hbond_angle_DHA
C9 H9 O2 7_566 0.93 2.51 3.050(3) 117.2
C5 H5 O1 8_655 0.93 2.58 3.374(3) 143.4
N4 H4 N3 5_666 0.82(3) 2.62(3) 3.201(3) 129(2)
N4 H4 O1 . 0.82(3) 2.02(3) 2.608(2) 128(2)

loop_
_geom_torsion_atom_site_label_1
_geom_torsion_atom_site_label_2
_geom_torsion_atom_site_label_3
_geom_torsion_atom_site_label_4
_geom_torsion
C9 N1 N2 C7 0.7(2)
C9 N1 N2 C6 178.77(16)
C6 C1 C2 C3 0.0(3)
Cl1 C1 C2 C3 -179.77(17)
C1 C2 C3 C4 -0.1(3)
C1 C2 C3 Cl2 179.38(17)
C2 C3 C4 C5 0.3(3)
Cl2 C3 C4 C5 -179.17(17)
C3 C4 C5 C6 -0.4(3)
C4 C5 C6 C1 0.3(3)
C4 C5 C6 N2 178.21(19)
C2 C1 C6 C5 -0.1(3)
Cl1 C1 C6 C5 179.68(16)
C2 C1 C6 N2 -177.94(18)
Cl1 C1 C6 N2 1.8(3)
C7 N2 C6 C5 110.9(2)
N1 N2 C6 C5 -66.7(2)
C7 N2 C6 C1 -71.2(3)
N1 N2 C6 C1 111.1(2)
N1 N2 C7 C8 -0.9(2)
C6 N2 C7 C8 -178.74(17)
N1 N2 C7 N4 178.39(17)
C6 N2 C7 N4 0.6(3)
C11 N4 C7 N2 -88.3(2)
C11 N4 C7 C8 90.8(3)
N2 C7 C8 C9 0.7(2)
N4 C7 C8 C9 -178.5(2)
N2 C7 C8 C10 179.56(19)
N4 C7 C8 C10 0.3(4)
N2 N1 C9 C8 -0.3(2)
C7 C8 C9 N1 -0.3(2)
C10 C8 C9 N1 -179.1(2)
C7 C8 C10 N3 45(19)
C9 C8 C10 N3 -136(19)
C7 N4 C11 C12 1.3(3)
C7 N4 C11 C16 -177.99(18)
N4 C11 C12 C13 -179.1(2)
C16 C11 C12 C13 0.2(3)
C11 C12 C13 C14 0.5(4)
C12 C13 C14 C15 -0.8(4)
C13 C14 C15 C16 0.3(4)
C14 C15 C16 C11 0.4(3)
C14 C15 C16 N5 -177.1(2)
N4 C11 C16 C15 178.6(2)
C12 C11 C16 C15 -0.7(3)
N4 C11 C16 N5 -3.9(3)
C12 C11 C16 N5 176.78(18)
O1 N5 C16 C15 168.9(2)
O2 N5 C16 C15 -10.8(3)
O1 N5 C16 C11 -8.7(3)
O2 N5 C16 C11 171.6(2)
